data_2311386
loop_
_publ_author_name
'Skokan, Shayna R.'
'Reeson, Monica M.'
'Oshin, Kayode D.'
'Vinokur, Anastasiya I.'
'Desper, John A.'
'Levy, Christopher J.'

_publ_section_title
;
 Crystal structure of
 {(<i>R</i>)-<i>N</i><sup>2</sup>-[(benzo[<i>h</i>]quinolin-2-yl)meth-yl]-<i>N</i><sup>2'</sup>-[(benzo[<i>h</i>]quinolin-2-yl)methyl-idene]-1,1'-binaphthyl-2,2'-di-amine-\k<sup>4</sup><i>N</i>,<i>N</i>',<i>N</i>'',<i>N</i>'''}(trifluoromethane-sulfonato-\k<i>O</i>)zinc(II)}
 trifluoromethane-sulfonate di-chloro-methane 1.5-solvate.
;
_journal_coeditor_code IM2476
_journal_issue 'Pt 7'
_journal_name_full 'Acta crystallographica. Section E, Crystallographic communications'
_journal_page_first 949
_journal_page_last 953
_journal_paper_doi 10.1107/S2056989017008027
_journal_volume 73
_journal_year 2017
_chemical_formula_iupac '[Zn (C48 H32 N4) (C F3 O3 S)] (C F3 O3 S), 1.5C H2 Cl2'
_chemical_formula_moiety 'C49 H32 F3 N4 O3 S Zn +, C F3 O3 S -, 1.5(C H2 Cl2)'
_chemical_formula_sum 'C51.5 H35 Cl3 F6 N4 O6 S2 Zn'
_chemical_formula_weight 1155.70
_chemical_name_systematic
;{(<i>R</i>)-<i>N</i>^2^-[(Benzo[<i>h</i>]quinolin-2-yl)methyl]-<i>N</i>^2'^-[(benzo[<i>h</i>]quinolin-2-yl)methylidene]-1,1'-binaphthyl-2,2'-diamine-\k^4^<i>N</i>,<i>N</i>',<i>N</i>'',<i>N</i>'''}(trifluoromethanesulfonato-\k<i>O</i>)zinc(II)} trifluoromethanesulfonate
dichloromethane 1.5-solvate
;
_space_group_crystal_system monoclinic
_space_group_IT_number 4
_space_group_name_Hall 'P 2yb'
_space_group_name_H-M_alt 'P 1 21 1'
_atom_sites_solution_hydrogens mixed
_atom_sites_solution_primary dual
_audit_creation_method
;
Olex2 1.2
(compiled 2017.03.02 svn.r3394 for OlexSys, GUI svn.r5324)
;
_cell_angle_alpha 90
_cell_angle_beta 94.165(10)
_cell_angle_gamma 90
_cell_formula_units_Z 4
_cell_length_a 11.837(4)
_cell_length_b 23.126(7)
_cell_length_c 17.836(5)
_cell_measurement_reflns_used 9757
_cell_measurement_temperature 120(2)
_cell_measurement_theta_max 25.811
_cell_measurement_theta_min 2.185
_cell_volume 4870(3)
_computing_cell_refinement
;
SAINT (Bruker, 2016)
;
_computing_data_collection
;
APEX2 (Bruker, 2016)
;
_computing_data_reduction
;
SAINT (Bruker, 2016)
;
_computing_molecular_graphics
;
<i>OLEX2</i> (Dolomanov <i>et al.</i>,  2009)
;
_computing_publication_material
;
<i>OLEX2</i> (Dolomanov <i>et al.</i>,  2009)
;
_computing_structure_refinement
;
SHELXL (Sheldrick, 2015b)
;
_computing_structure_solution
;
SHELXT (Sheldrick, 2015a)
;
_diffrn_ambient_temperature 120.03
_diffrn_measured_fraction_theta_full 1.000
_diffrn_measured_fraction_theta_max 0.993
_diffrn_measurement_device_type 'Bruker APEXII CCD'
_diffrn_measurement_method '\f and \w scans'
_diffrn_radiation_monochromator graphite
_diffrn_radiation_source 'fine-focus sealed tube'
_diffrn_radiation_type MoK\a
_diffrn_radiation_wavelength 0.71073
_diffrn_reflns_av_R_equivalents 0.0730
_diffrn_reflns_limit_h_max 14
_diffrn_reflns_limit_h_min -14
_diffrn_reflns_limit_k_max 28
_diffrn_reflns_limit_k_min -28
_diffrn_reflns_limit_l_max 22
_diffrn_reflns_limit_l_min -22
_diffrn_reflns_number 100143
_diffrn_reflns_theta_full 25.000
_diffrn_reflns_theta_max 26.477
_diffrn_reflns_theta_min 1.145
_diffrn_standards_number 0
_exptl_absorpt_coefficient_mu 0.834
_exptl_absorpt_correction_T_max 0.7436
_exptl_absorpt_correction_T_min 0.6912
_exptl_absorpt_correction_type multi-scan
_exptl_absorpt_process_details
;
(SADABS; Bruker, 2016)
;
_exptl_crystal_colour orange
_exptl_crystal_density_diffrn 1.576
_exptl_crystal_density_method 'not measured'
_exptl_crystal_description prism
_exptl_crystal_F_000 2348
_exptl_crystal_size_max 0.24
_exptl_crystal_size_mid 0.2
_exptl_crystal_size_min 0.16
_refine_diff_density_max 0.611
_refine_diff_density_min -0.455
_refine_ls_abs_structure_details
;
Flack <i>x</i> determined using 7334 quotients
[(<i>I</i>^+^)-(<i>I</i>^-^)]/[(<i>I</i>^+^)+(<i>I</i>^-^)]
(Parsons et al., 2013)
;
_refine_ls_abs_structure_Flack -0.008(4)
_refine_ls_extinction_method none
_refine_ls_goodness_of_fit_ref 1.026
_refine_ls_hydrogen_treatment mixed
_refine_ls_matrix_type full
_refine_ls_number_parameters 1373
_refine_ls_number_reflns 19958
_refine_ls_number_restraints 2
_refine_ls_restrained_S_all 1.026
_refine_ls_R_factor_all 0.0488
_refine_ls_R_factor_gt 0.0387
_refine_ls_shift/su_max 0.000
_refine_ls_shift/su_mean 0.000
_refine_ls_structure_factor_coef Fsqd
_refine_ls_weighting_details 'w=1/[\s^2^(Fo^2^)+(0.0435P)^2^+1.1811P] where P=(Fo^2^+2Fc^2^)/3'
_refine_ls_weighting_scheme calc
_refine_ls_wR_factor_gt 0.0862
_refine_ls_wR_factor_ref 0.0917
_reflns_number_gt 17492
_reflns_number_total 19958
_reflns_threshold_expression 'I > 2\s(I)'
_cod_data_source_file im2476sup1.cif
_cod_data_source_block I
_cod_original_sg_symbol_H-M 'P 21'
_cod_original_formula_sum 'C51.5 H35 Cl3 F6 N4 O6 S2 Zn1'
_cod_database_code 2311386
_shelx_space_group_comment
;
The symmetry employed for this shelxl refinement is uniquely defined
by the following loop, which should always be used as a source of
symmetry information in preference to the above space-group names.
They are only intended as comments.
;
_shelx_estimated_absorpt_t_min 0.825
_shelx_estimated_absorpt_t_max 0.878

loop_
_space_group_symop_operation_xyz
'x, y, z'
'-x, y+1/2, -z'

loop_
_atom_site_type_symbol
_atom_site_label
_atom_site_fract_x
_atom_site_fract_y
_atom_site_fract_z
_atom_site_U_iso_or_equiv
_atom_site_adp_type
_atom_site_calc_flag
_atom_site_occupancy
_atom_site_disorder_assembly
_atom_site_disorder_group
Zn Zn1 0.43047(4) 0.36244(2) 1.02612(3) 0.01811(12) Uani d 1 . .
S S1 0.64940(9) 0.34588(5) 1.13414(6) 0.0201(2) Uani d 1 . .
F F1 0.7184(3) 0.23936(13) 1.14727(19) 0.0488(9) Uani d 1 . .
F F2 0.7876(2) 0.29519(14) 1.23511(17) 0.0387(7) Uani d 1 . .
F F3 0.6145(3) 0.26621(14) 1.23408(19) 0.0430(8) Uani d 1 . .
O O1 0.5515(3) 0.31988(14) 1.09083(19) 0.0281(8) Uani d 1 . .
O O2 0.7407(3) 0.35829(17) 1.08853(19) 0.0328(8) Uani d 1 . .
O O3 0.6167(3) 0.38875(14) 1.18579(18) 0.0302(8) Uani d 1 . .
N N1 0.3008(3) 0.37869(16) 1.1026(2) 0.0191(8) Uani d 1 . .
N N2 0.4550(3) 0.44962(16) 1.04307(19) 0.0185(7) Uani d 1 . .
N N3 0.5612(3) 0.35750(17) 0.9406(2) 0.0220(8) Uani d 1 . .
H H3 0.620(4) 0.370(2) 0.962(3) 0.026 Uiso d 1 . .
N N4 0.3657(3) 0.30238(16) 0.9493(2) 0.0210(8) Uani d 1 . .
C C1 0.2150(4) 0.3443(2) 1.1236(2) 0.0197(9) Uani d 1 . .
C C2 0.2297(4) 0.28197(19) 1.1269(2) 0.0188(9) Uani d 1 . .
C C3 0.3357(4) 0.2555(2) 1.1252(3) 0.0245(10) Uani d 1 . .
H H3B 0.401441 0.278844 1.123002 0.029 Uiso calc 1 . .
C C4 0.3467(4) 0.1964(2) 1.1265(3) 0.0299(11) Uani d 1 . .
H H4 0.419311 0.179251 1.124331 0.036 Uiso calc 1 . .
C C5 0.2510(4) 0.1613(2) 1.1312(3) 0.0307(11) Uani d 1 . .
H H5 0.257936 0.120339 1.130360 0.037 Uiso calc 1 . .
C C6 0.1469(4) 0.1866(2) 1.1369(3) 0.0283(11) Uani d 1 . .
H H6 0.082595 0.162660 1.141813 0.034 Uiso calc 1 . .
C C7 0.1334(4) 0.2468(2) 1.1357(2) 0.0231(10) Uani d 1 . .
C C8 0.0258(4) 0.2736(2) 1.1455(3) 0.0275(11) Uani d 1 . .
H H8 -0.039418 0.249924 1.147935 0.033 Uiso calc 1 . .
C C9 0.0149(4) 0.3310(2) 1.1513(3) 0.0279(11) Uani d 1 . .
H H9 -0.055999 0.347123 1.161802 0.033 Uiso calc 1 . .
C C10 0.1100(4) 0.3686(2) 1.1416(2) 0.0232(10) Uani d 1 . .
C C11 0.1017(4) 0.4291(2) 1.1479(3) 0.0294(11) Uani d 1 . .
H H11 0.033169 0.446261 1.161458 0.035 Uiso calc 1 . .
C C12 0.1930(4) 0.4635(2) 1.1343(3) 0.0250(10) Uani d 1 . .
H H12 0.191102 0.504075 1.142214 0.030 Uiso calc 1 . .
C C13 0.2883(4) 0.4367(2) 1.1087(2) 0.0206(10) Uani d 1 . .
C C14 0.3840(4) 0.4718(2) 1.0856(3) 0.0213(10) Uani d 1 . .
H H14 0.392786 0.510679 1.102308 0.026 Uiso calc 1 . .
C C15 0.5583(4) 0.47927(18) 1.0293(3) 0.0185(9) Uani d 1 . .
C C16 0.6218(4) 0.50475(19) 1.0905(3) 0.0223(10) Uani d 1 . .
H H16 0.591309 0.506703 1.138259 0.027 Uiso calc 1 . .
C C17 0.7265(4) 0.52656(19) 1.0813(3) 0.0231(10) Uani d 1 . .
H H17 0.769302 0.542936 1.123130 0.028 Uiso calc 1 . .
C C18 0.7727(4) 0.52526(19) 1.0105(3) 0.0216(10) Uani d 1 . .
C C19 0.8835(4) 0.5465(2) 1.0002(3) 0.0257(10) Uani d 1 . .
H H19 0.928359 0.561884 1.041806 0.031 Uiso calc 1 . .
C C20 0.9259(4) 0.5450(2) 0.9310(3) 0.0291(11) Uani d 1 . .
H H20 0.998916 0.560544 0.924649 0.035 Uiso calc 1 . .
C C21 0.8624(4) 0.5207(2) 0.8691(3) 0.0282(11) Uani d 1 . .
H H21 0.893443 0.519083 0.821452 0.034 Uiso calc 1 . .
C C22 0.7555(4) 0.4994(2) 0.8773(3) 0.0245(10) Uani d 1 . .
H H22 0.713279 0.483253 0.835052 0.029 Uiso calc 1 . .
C C23 0.7072(4) 0.50106(19) 0.9479(3) 0.0218(10) Uani d 1 . .
C C24 0.5969(4) 0.47783(18) 0.9588(2) 0.0184(9) Uani d 1 . .
C C25 0.5274(3) 0.4541(2) 0.8923(2) 0.0203(9) Uani d 1 . .
C C26 0.4747(3) 0.4929(2) 0.8380(2) 0.0202(9) Uani d 1 . .
C C27 0.4758(4) 0.5536(2) 0.8479(3) 0.0243(10) Uani d 1 . .
H H27 0.512991 0.569823 0.891941 0.029 Uiso calc 1 . .
C C28 0.4236(4) 0.5895(2) 0.7944(3) 0.0290(11) Uani d 1 . .
H H28 0.422996 0.630107 0.802696 0.035 Uiso calc 1 . .
C C29 0.3715(4) 0.5667(2) 0.7278(3) 0.0326(12) Uani d 1 . .
H H29 0.339228 0.591900 0.690046 0.039 Uiso calc 1 . .
C C30 0.3669(4) 0.5083(2) 0.7171(3) 0.0288(11) Uani d 1 . .
H H30 0.329484 0.493049 0.672472 0.035 Uiso calc 1 . .
C C31 0.4175(4) 0.4701(2) 0.7722(3) 0.0257(11) Uani d 1 . .
C C32 0.4100(4) 0.4093(2) 0.7635(3) 0.0278(11) Uani d 1 . .
H H32 0.371349 0.393618 0.719559 0.033 Uiso calc 1 . .
C C33 0.4575(4) 0.3728(2) 0.8172(3) 0.0290(11) Uani d 1 . .
H H33 0.449915 0.332199 0.810890 0.035 Uiso calc 1 . .
C C34 0.5173(4) 0.3951(2) 0.8816(2) 0.0219(10) Uani d 1 . .
C C35 0.5659(4) 0.2948(2) 0.9268(3) 0.0252(10) Uani d 1 . .
H H35C 0.619432 0.276569 0.964982 0.030 Uiso calc 1 . .
H H35D 0.593898 0.287668 0.876677 0.030 Uiso calc 1 . .
C C36 0.4498(4) 0.2679(2) 0.9304(3) 0.0230(10) Uani d 1 . .
C C37 0.4318(4) 0.2093(2) 0.9137(3) 0.0280(11) Uani d 1 . .
H H37 0.492464 0.185472 0.900241 0.034 Uiso calc 1 . .
C C38 0.3253(4) 0.1870(2) 0.9173(3) 0.0285(11) Uani d 1 . .
H H38 0.313062 0.146723 0.909821 0.034 Uiso calc 1 . .
C C39 0.2335(4) 0.2231(2) 0.9319(2) 0.0251(10) Uani d 1 . .
C C40 0.1194(4) 0.2022(2) 0.9355(3) 0.0313(12) Uani d 1 . .
H H40 0.103969 0.162115 0.928979 0.038 Uiso calc 1 . .
C C41 0.0348(4) 0.2387(2) 0.9481(3) 0.0305(11) Uani d 1 . .
H H41 -0.038915 0.223787 0.953597 0.037 Uiso calc 1 . .
C C42 0.0537(4) 0.3001(2) 0.9532(3) 0.0271(11) Uani d 1 . .
C C43 -0.0380(4) 0.3386(2) 0.9599(3) 0.0332(12) Uani d 1 . .
H H43 -0.111839 0.323851 0.965219 0.040 Uiso calc 1 . .
C C44 -0.0203(4) 0.3968(2) 0.9586(3) 0.0335(12) Uani d 1 . .
H H44 -0.082185 0.422275 0.963780 0.040 Uiso calc 1 . .
C C45 0.0879(4) 0.4197(2) 0.9497(3) 0.0291(11) Uani d 1 . .
H H45 0.098582 0.460381 0.948053 0.035 Uiso calc 1 . .
C C46 0.1785(4) 0.3830(2) 0.9434(3) 0.0236(10) Uani d 1 . .
H H46 0.251154 0.398420 0.935725 0.028 Uiso calc 1 . .
C C47 0.1634(4) 0.3225(2) 0.9484(2) 0.0222(10) Uani d 1 . .
C C48 0.2560(4) 0.2821(2) 0.9441(2) 0.0206(9) Uani d 1 . .
C C49 0.6944(4) 0.2830(2) 1.1909(3) 0.0289(11) Uani d 1 . .
Zn Zn1A 0.02835(4) 0.44769(2) 0.46179(3) 0.02053(12) Uani d 1 . .
S S1A -0.21493(10) 0.42631(6) 0.37632(7) 0.0202(4) Uani d 0.881(4) A 1
S S1B -0.1362(10) 0.4504(6) 0.3140(7) 0.051(4) Uiso d 0.119(4) A 2
O O2B -0.1035(17) 0.5099(7) 0.3037(15) 0.06(3) Uiso d 0.119(4) A 2
O O3B -0.1420(17) 0.4151(11) 0.2470(10) 0.07(2) Uiso d 0.119(4) A 2
O O1B -0.0874(14) 0.4228(11) 0.3815(11) 0.033(16) Uiso d 0.119(4) A 2
C C49B -0.2872(10) 0.4572(8) 0.3335(10) 0.025(9) Uiso d 0.119(4) A 2
F F3B -0.3344(14) 0.4057(10) 0.3449(14) 0.052(9) Uiso d 0.119(4) A 2
F F1B -0.3005(18) 0.4892(12) 0.3948(14) 0.093(14) Uiso d 0.119(4) A 2
F F2B -0.3486(14) 0.4823(12) 0.2764(15) 0.092(19) Uiso d 0.119(4) A 2
F F1A -0.1634(3) 0.4350(2) 0.23597(18) 0.0307(8) Uani d 0.881(4) A 1
F F2A -0.2972(3) 0.49270(15) 0.26654(19) 0.0329(8) Uani d 0.881(4) A 1
F F3A -0.1221(6) 0.51012(15) 0.3023(2) 0.034(2) Uani d 0.881(4) A 1
O O1A -0.0970(3) 0.4083(3) 0.3952(3) 0.0241(10) Uani d 0.881(4) A 1
O O2A -0.2888(3) 0.37945(17) 0.3551(2) 0.0284(9) Uani d 0.881(4) A 1
O O3A -0.2536(3) 0.46808(16) 0.4291(2) 0.0246(9) Uani d 0.881(4) A 1
N N1A 0.1442(3) 0.46738(17) 0.3768(2) 0.0229(8) Uani d 1 . .
N N2A 0.0042(3) 0.53509(17) 0.4579(2) 0.0230(8) Uani d 1 . .
N N3A -0.0818(3) 0.43485(16) 0.5559(2) 0.0206(8) Uani d 1 . .
H H3A -0.144(4) 0.449(2) 0.541(3) 0.025 Uiso d 1 . .
N N4A 0.1127(3) 0.38621(16) 0.5288(2) 0.0198(8) Uani d 1 . .
C C1A 0.2263(4) 0.4357(2) 0.3459(2) 0.0242(10) Uani d 1 . .
C C2A 0.2189(4) 0.3726(2) 0.3428(2) 0.0230(10) Uani d 1 . .
C C3A 0.1199(4) 0.3420(2) 0.3550(3) 0.0268(11) Uani d 1 . .
H H3AA 0.053265 0.362686 0.364752 0.032 Uiso calc 1 . .
C C4A 0.1170(5) 0.2822(2) 0.3531(3) 0.0314(12) Uani d 1 . .
H H4A 0.048967 0.262296 0.361758 0.038 Uiso calc 1 . .
C C5A 0.2147(5) 0.2511(2) 0.3385(3) 0.0342(12) Uani d 1 . .
H H5A 0.213924 0.210059 0.339004 0.041 Uiso calc 1 . .
C C6A 0.3113(5) 0.2802(2) 0.3235(3) 0.0342(13) Uani d 1 . .
H H6A 0.376637 0.258836 0.312619 0.041 Uiso calc 1 . .
C C7A 0.3162(4) 0.3412(2) 0.3239(3) 0.0317(12) Uani d 1 . .
C C8A 0.4150(4) 0.3714(3) 0.3031(3) 0.0371(13) Uani d 1 . .
H H8A 0.480820 0.349995 0.293174 0.044 Uiso calc 1 . .
C C9A 0.4164(5) 0.4295(3) 0.2973(3) 0.0408(14) Uani d 1 . .
H H9A 0.480501 0.448180 0.279275 0.049 Uiso calc 1 . .
C C10A 0.3222(5) 0.4634(2) 0.3181(3) 0.0319(12) Uani d 1 . .
C C11A 0.3224(5) 0.5238(3) 0.3122(3) 0.0375(13) Uani d 1 . .
H H11A 0.383216 0.542956 0.290575 0.045 Uiso calc 1 . .
C C12A 0.2350(5) 0.5550(2) 0.3374(3) 0.0338(12) Uani d 1 . .
H H12A 0.231904 0.595792 0.331000 0.041 Uiso calc 1 . .
C C13A 0.1504(4) 0.5260(2) 0.3729(3) 0.0261(11) Uani d 1 . .
C C14A 0.0658(4) 0.5595(2) 0.4099(3) 0.0261(10) Uani d 1 . .
H H14A 0.056059 0.599449 0.398654 0.031 Uiso calc 1 . .
C C15A -0.0902(4) 0.56502(19) 0.4856(3) 0.0219(10) Uani d 1 . .
C C16A -0.1630(4) 0.59740(19) 0.4338(3) 0.0266(11) Uani d 1 . .
H H16A -0.142896 0.602808 0.383712 0.032 Uiso calc 1 . .
C C17A -0.2602(4) 0.6203(2) 0.4557(3) 0.0286(11) Uani d 1 . .
H H17A -0.307877 0.641403 0.420311 0.034 Uiso calc 1 . .
C C18A -0.2928(4) 0.6138(2) 0.5303(3) 0.0259(10) Uani d 1 . .
C C19A -0.3957(4) 0.6369(2) 0.5535(3) 0.0315(12) Uani d 1 . .
H H19A -0.444840 0.657552 0.518538 0.038 Uiso calc 1 . .
C C20A -0.4245(4) 0.6296(2) 0.6254(3) 0.0340(12) Uani d 1 . .
H H20A -0.493161 0.645592 0.640609 0.041 Uiso calc 1 . .
C C21A -0.3532(4) 0.5988(2) 0.6769(3) 0.0336(12) Uani d 1 . .
H H21A -0.374328 0.593785 0.726822 0.040 Uiso calc 1 . .
C C22A -0.2541(4) 0.5758(2) 0.6567(3) 0.0254(10) Uani d 1 . .
H H22A -0.207171 0.554962 0.692754 0.030 Uiso calc 1 . .
C C23A -0.2197(4) 0.58237(19) 0.5825(3) 0.0217(10) Uani d 1 . .
C C24A -0.1163(4) 0.55782(19) 0.5587(3) 0.0207(9) Uani d 1 . .
C C25A -0.0401(4) 0.5272(2) 0.6162(2) 0.0193(9) Uani d 1 . .
C C26A 0.0183(4) 0.5602(2) 0.6746(2) 0.0197(9) Uani d 1 . .
C C27A 0.0178(4) 0.6223(2) 0.6739(3) 0.0232(10) Uani d 1 . .
H H27A -0.021513 0.642318 0.633385 0.028 Uiso calc 1 . .
C C28A 0.0726(4) 0.6526(2) 0.7302(3) 0.0275(11) Uani d 1 . .
H H28A 0.072731 0.693640 0.728183 0.033 Uiso calc 1 . .
C C29A 0.1296(4) 0.6244(2) 0.7918(3) 0.0295(11) Uani d 1 . .
H H29A 0.165590 0.646416 0.831709 0.035 Uiso calc 1 . .
C C30A 0.1332(4) 0.5655(2) 0.7943(3) 0.0257(11) Uani d 1 . .
H H30A 0.172347 0.546685 0.835724 0.031 Uiso calc 1 . .
C C31A 0.0788(4) 0.5322(2) 0.7353(3) 0.0220(10) Uani d 1 . .
C C32A 0.0826(4) 0.4708(2) 0.7355(3) 0.0228(10) Uani d 1 . .
H H32A 0.122036 0.451217 0.776327 0.027 Uiso calc 1 . .
C C33A 0.0308(4) 0.4395(2) 0.6784(2) 0.0225(10) Uani d 1 . .
H H33A 0.036188 0.398546 0.679122 0.027 Uiso calc 1 . .
C C34A -0.0312(4) 0.4674(2) 0.6179(2) 0.0202(9) Uani d 1 . .
C C35A -0.0815(4) 0.37141(19) 0.5611(3) 0.0230(10) Uani d 1 . .
H H35A -0.137192 0.355186 0.522608 0.028 Uiso calc 1 . .
H H35B -0.103773 0.359401 0.611195 0.028 Uiso calc 1 . .
C C36A 0.0354(4) 0.34837(19) 0.5489(2) 0.0224(10) Uani d 1 . .
C C37A 0.0612(4) 0.2899(2) 0.5614(3) 0.0282(11) Uani d 1 . .
H H37A 0.005154 0.263667 0.576118 0.034 Uiso calc 1 . .
C C38A 0.1693(4) 0.2714(2) 0.5518(3) 0.0313(12) Uani d 1 . .
H H38A 0.187152 0.231409 0.556315 0.038 Uiso calc 1 . .
C C39A 0.2545(4) 0.3115(2) 0.5353(3) 0.0284(11) Uani d 1 . .
C C40A 0.3686(4) 0.2939(2) 0.5261(3) 0.0332(12) Uani d 1 . .
H H40A 0.389013 0.254275 0.530474 0.040 Uiso calc 1 . .
C C41A 0.4472(5) 0.3338(3) 0.5111(3) 0.0379(14) Uani d 1 . .
H H41A 0.521489 0.321238 0.502162 0.045 Uiso calc 1 . .
C C42A 0.4223(4) 0.3936(2) 0.5082(3) 0.0312(12) Uani d 1 . .
C C43A 0.5066(4) 0.4352(3) 0.4960(3) 0.0386(14) Uani d 1 . .
H H43A 0.580511 0.422620 0.486282 0.046 Uiso calc 1 . .
C C44A 0.4837(5) 0.4929(3) 0.4979(3) 0.0430(15) Uani d 1 . .
H H44A 0.541460 0.520091 0.489114 0.052 Uiso calc 1 . .
C C45A 0.3751(5) 0.5123(3) 0.5127(3) 0.0362(13) Uani d 1 . .
H H45A 0.360253 0.552643 0.515252 0.043 Uiso calc 1 . .
C C46A 0.2905(4) 0.4734(2) 0.5236(3) 0.0267(11) Uani d 1 . .
H H46A 0.217826 0.487037 0.534506 0.032 Uiso calc 1 . .
C C47A 0.3097(4) 0.4134(2) 0.5188(2) 0.0227(10) Uani d 1 . .
C C48A 0.2244(3) 0.3701(2) 0.5274(2) 0.0226(10) Uani d 1 . .
C C49A -0.1989(5) 0.4679(2) 0.2906(3) 0.0262(12) Uani d 0.881(4) A 1
Cl Cl1 0.58159(12) 0.61215(6) 0.26355(8) 0.0438(3) Uani d 1 . .
Cl Cl2 0.5759(2) 0.73553(7) 0.29120(10) 0.0718(6) Uani d 1 . .
C C52 0.4935(5) 0.6722(3) 0.2787(3) 0.0453(14) Uani d 1 . .
H H52A 0.437762 0.677108 0.234983 0.054 Uiso calc 1 . .
H H52B 0.451332 0.665405 0.323785 0.054 Uiso calc 1 . .
Cl Cl3 -0.0760(2) 0.65839(12) 0.25389(12) 0.1000(9) Uani d 1 . .
Cl Cl4 -0.0606(2) 0.78324(10) 0.24111(10) 0.0820(7) Uani d 1 . .
C C53 0.0145(6) 0.7184(3) 0.2463(4) 0.0556(17) Uani d 1 . .
H H53A 0.070264 0.719394 0.290410 0.067 Uiso calc 1 . .
H H53B 0.056829 0.714086 0.200694 0.067 Uiso calc 1 . .
Cl Cl5 0.766(2) 0.3383(10) 0.7706(14) 0.116(6) Uani d 0.50(4) B 1
Cl Cl6 0.6838(15) 0.4281(7) 0.6701(10) 0.051(3) Uani d 0.50(4) B 1
C C54 0.672(4) 0.3528(14) 0.691(2) 0.078(14) Uani d 0.50(4) B 1
H H54A 0.592794 0.343386 0.701713 0.094 Uiso calc 0.50(4) B 1
H H54B 0.691946 0.329229 0.647525 0.094 Uiso calc 0.50(4) B 1
Cl Cl5A 0.7225(10) 0.3115(9) 0.7495(4) 0.076(4) Uani d 0.50(4) B 2
Cl Cl6A 0.6937(17) 0.4266(7) 0.6793(10) 0.062(4) Uani d 0.50(4) B 2
C C54A 0.654(3) 0.3534(9) 0.678(2) 0.037(6) Uani d 0.50(4) B 2
H H54C 0.571251 0.350914 0.682258 0.045 Uiso calc 0.50(4) B 2
H H54D 0.670213 0.336652 0.628793 0.045 Uiso calc 0.50(4) B 2
S S3 0.26214(10) 0.71026(5) 0.44855(7) 0.0279(3) Uani d 1 . .
F F7 0.3110(4) 0.7034(2) 0.5944(2) 0.0800(14) Uani d 1 . .
F F8 0.1374(3) 0.72046(18) 0.5629(2) 0.0651(11) Uani d 1 . .
F F9 0.2069(4) 0.63445(17) 0.5491(2) 0.0727(13) Uani d 1 . .
O O7 0.2765(3) 0.77162(16) 0.4520(2) 0.0439(10) Uani d 1 . .
O O8 0.1623(3) 0.69187(18) 0.4047(2) 0.0445(10) Uani d 1 . .
O O9 0.3614(3) 0.67666(19) 0.4381(2) 0.0446(10) Uani d 1 . .
C C51 0.2293(5) 0.6917(3) 0.5441(3) 0.0492(16) Uani d 1 . .
S S2 0.24274(11) 0.63536(5) 0.11069(7) 0.0278(3) Uani d 1 . .
F F4 0.1672(4) 0.65490(19) -0.0282(2) 0.0742(13) Uani d 1 . .
F F5 0.3472(4) 0.6473(2) -0.0134(2) 0.0760(13) Uani d 1 . .
F F6 0.2426(3) 0.57099(16) -0.0104(2) 0.0601(10) Uani d 1 . .
O O4 0.2534(4) 0.69671(15) 0.1215(2) 0.0440(10) Uani d 1 . .
O O5 0.3366(3) 0.60187(17) 0.1411(2) 0.0480(11) Uani d 1 . .
O O6 0.1339(3) 0.6118(2) 0.1215(3) 0.0539(11) Uani d 1 . .
C C50 0.2519(5) 0.6268(3) 0.0102(3) 0.0416(14) Uani d 1 . .

loop_
_atom_site_aniso_label
_atom_site_aniso_U_11
_atom_site_aniso_U_22
_atom_site_aniso_U_33
_atom_site_aniso_U_12
_atom_site_aniso_U_13
_atom_site_aniso_U_23
Zn1 0.0164(2) 0.0137(2) 0.0242(3) -0.0006(2) 0.00162(19) -0.0021(2)
S1 0.0161(5) 0.0186(6) 0.0254(5) 0.0008(4) 0.0008(4) 0.0015(5)
F1 0.064(2) 0.0269(17) 0.055(2) 0.0211(16) -0.0039(17) -0.0070(16)
F2 0.0262(15) 0.048(2) 0.0407(17) 0.0057(14) -0.0051(13) 0.0107(15)
F3 0.0340(17) 0.0387(19) 0.058(2) 0.0033(14) 0.0110(15) 0.0240(16)
O1 0.0205(16) 0.0248(18) 0.0381(19) -0.0011(14) -0.0041(14) 0.0048(15)
O2 0.0213(16) 0.040(2) 0.0380(19) 0.0007(16) 0.0061(14) 0.0058(18)
O3 0.0378(19) 0.0225(18) 0.0302(18) 0.0035(15) 0.0026(15) -0.0044(14)
N1 0.0202(19) 0.018(2) 0.0188(18) -0.0003(15) 0.0011(15) 0.0011(15)
N2 0.0191(18) 0.0145(18) 0.0217(17) -0.0013(16) 0.0008(14) 0.0014(16)
N3 0.0179(18) 0.016(2) 0.032(2) 0.0003(17) 0.0040(16) -0.0043(18)
N4 0.024(2) 0.016(2) 0.0233(19) -0.0019(16) 0.0003(15) -0.0009(16)
C1 0.020(2) 0.022(2) 0.017(2) -0.0022(18) 0.0003(17) 0.0016(18)
C2 0.022(2) 0.016(2) 0.018(2) -0.0040(18) 0.0011(18) 0.0033(18)
C3 0.021(2) 0.022(3) 0.031(3) -0.0028(19) -0.001(2) 0.005(2)
C4 0.026(3) 0.024(3) 0.040(3) 0.001(2) 0.001(2) 0.010(2)
C5 0.035(3) 0.020(3) 0.037(3) 0.000(2) 0.002(2) 0.006(2)
C6 0.025(3) 0.024(3) 0.036(3) -0.008(2) 0.003(2) 0.005(2)
C7 0.024(2) 0.023(3) 0.022(2) -0.003(2) 0.0021(19) 0.002(2)
C8 0.020(2) 0.031(3) 0.033(3) -0.007(2) 0.007(2) 0.006(2)
C9 0.021(2) 0.032(3) 0.032(3) -0.001(2) 0.011(2) 0.004(2)
C10 0.022(2) 0.026(3) 0.023(2) -0.001(2) 0.0062(17) 0.000(2)
C11 0.028(3) 0.031(3) 0.031(3) 0.001(2) 0.013(2) -0.001(2)
C12 0.029(3) 0.018(2) 0.029(2) 0.003(2) 0.010(2) -0.002(2)
C13 0.020(2) 0.019(2) 0.024(2) 0.0016(19) 0.0002(18) 0.0015(19)
C14 0.025(2) 0.014(2) 0.025(2) -0.0026(19) 0.0001(19) 0.0008(19)
C15 0.016(2) 0.011(2) 0.028(2) 0.0001(17) 0.0002(18) 0.0022(18)
C16 0.029(3) 0.013(2) 0.025(2) 0.0014(19) 0.0039(19) -0.0006(19)
C17 0.020(2) 0.015(2) 0.033(3) -0.0024(19) -0.0046(19) 0.001(2)
C18 0.021(2) 0.011(2) 0.032(3) 0.0010(18) -0.0016(19) 0.0007(19)
C19 0.020(2) 0.014(2) 0.043(3) 0.0001(18) -0.001(2) 0.002(2)
C20 0.015(2) 0.020(3) 0.053(3) -0.0034(19) 0.004(2) 0.008(2)
C21 0.024(2) 0.026(3) 0.036(3) 0.006(2) 0.010(2) 0.011(2)
C22 0.023(2) 0.019(2) 0.032(3) 0.004(2) 0.0023(19) 0.005(2)
C23 0.020(2) 0.013(2) 0.033(2) 0.0051(18) 0.0053(19) 0.0062(19)
C24 0.018(2) 0.011(2) 0.026(2) 0.0000(17) -0.0002(18) 0.0022(18)
C25 0.016(2) 0.022(2) 0.023(2) -0.0033(19) 0.0041(17) -0.0002(19)
C26 0.013(2) 0.024(2) 0.024(2) -0.0001(19) 0.0064(17) -0.001(2)
C27 0.018(2) 0.027(3) 0.028(2) -0.002(2) 0.0035(18) 0.002(2)
C28 0.021(2) 0.030(3) 0.036(3) 0.000(2) 0.001(2) 0.009(2)
C29 0.023(3) 0.041(3) 0.034(3) 0.002(2) 0.004(2) 0.015(2)
C30 0.021(2) 0.043(3) 0.022(2) 0.000(2) 0.0008(19) 0.005(2)
C31 0.021(2) 0.034(3) 0.023(2) -0.002(2) 0.0079(19) 0.001(2)
C32 0.025(2) 0.036(3) 0.022(2) -0.004(2) 0.0018(19) -0.006(2)
C33 0.030(3) 0.027(3) 0.031(3) -0.005(2) 0.007(2) -0.005(2)
C34 0.019(2) 0.025(3) 0.023(2) 0.0012(19) 0.0074(18) -0.0022(19)
C35 0.026(2) 0.016(2) 0.034(3) 0.0040(19) 0.006(2) -0.006(2)
C36 0.030(3) 0.016(2) 0.024(2) 0.000(2) 0.002(2) -0.0006(19)
C37 0.032(3) 0.019(2) 0.033(3) 0.003(2) 0.001(2) -0.004(2)
C38 0.043(3) 0.015(2) 0.027(3) -0.006(2) 0.000(2) -0.003(2)
C39 0.033(3) 0.019(2) 0.022(2) -0.007(2) -0.0050(19) 0.0006(19)
C40 0.039(3) 0.024(3) 0.030(3) -0.012(2) -0.005(2) 0.002(2)
C41 0.027(3) 0.033(3) 0.031(3) -0.011(2) -0.004(2) 0.006(2)
C42 0.027(3) 0.032(3) 0.021(2) -0.005(2) -0.0018(19) 0.005(2)
C43 0.018(2) 0.045(3) 0.036(3) -0.002(2) -0.001(2) 0.012(3)
C44 0.024(3) 0.036(3) 0.041(3) 0.006(2) 0.002(2) 0.009(3)
C45 0.027(3) 0.023(3) 0.037(3) 0.003(2) 0.002(2) 0.008(2)
C46 0.024(2) 0.024(3) 0.023(2) -0.005(2) -0.0020(19) 0.0047(19)
C47 0.024(2) 0.023(2) 0.019(2) 0.001(2) -0.0021(18) 0.0046(19)
C48 0.022(2) 0.019(2) 0.020(2) -0.0044(19) -0.0015(18) 0.0016(19)
C49 0.025(3) 0.027(3) 0.035(3) 0.006(2) 0.004(2) 0.004(2)
Zn1A 0.0228(3) 0.0172(3) 0.0216(2) 0.0004(2) 0.0015(2) -0.0015(2)
S1A 0.0182(7) 0.0222(7) 0.0202(6) -0.0023(5) 0.0003(5) -0.0024(5)
F1A 0.0333(18) 0.036(2) 0.0239(16) -0.0029(19) 0.0075(14) -0.0064(16)
F2A 0.036(2) 0.0283(19) 0.0333(18) 0.0085(17) -0.0054(16) 0.0015(15)
F3A 0.043(2) 0.030(3) 0.028(3) -0.0183(16) 0.0003(15) 0.0001(14)
O1A 0.020(2) 0.027(2) 0.025(2) -0.0004(18) -0.0012(16) -0.002(2)
O2A 0.026(2) 0.028(2) 0.030(2) -0.0095(18) -0.0012(16) -0.0027(17)
O3A 0.0201(19) 0.028(2) 0.0259(19) -0.0029(16) 0.0045(15) -0.0077(16)
N1A 0.030(2) 0.022(2) 0.0171(18) -0.0005(17) 0.0033(16) -0.0027(16)
N2A 0.028(2) 0.019(2) 0.0209(19) 0.0006(17) -0.0020(16) -0.0047(16)
N3A 0.0195(19) 0.018(2) 0.0243(19) -0.0005(16) 0.0011(16) -0.0007(16)
N4A 0.0222(19) 0.0180(19) 0.0193(18) -0.0006(16) 0.0015(15) -0.0037(15)
C1A 0.027(2) 0.028(3) 0.017(2) 0.000(2) 0.0024(18) -0.0004(19)
C2A 0.026(2) 0.023(3) 0.020(2) 0.003(2) 0.0022(18) -0.0051(19)
C3A 0.031(3) 0.024(3) 0.025(2) 0.003(2) -0.003(2) -0.008(2)
C4A 0.036(3) 0.028(3) 0.030(3) -0.003(2) -0.001(2) -0.010(2)
C5A 0.045(3) 0.025(3) 0.033(3) 0.006(2) 0.002(2) -0.008(2)
C6A 0.038(3) 0.036(3) 0.029(3) 0.015(3) 0.005(2) -0.007(2)
C7A 0.033(3) 0.038(3) 0.024(2) 0.004(2) 0.005(2) -0.004(2)
C8A 0.033(3) 0.045(4) 0.035(3) 0.008(3) 0.014(2) -0.006(3)
C9A 0.034(3) 0.051(4) 0.040(3) -0.004(3) 0.017(2) -0.008(3)
C10A 0.041(3) 0.032(3) 0.024(2) -0.001(2) 0.009(2) -0.003(2)
C11A 0.039(3) 0.042(3) 0.034(3) -0.011(3) 0.017(2) -0.004(3)
C12A 0.044(3) 0.028(3) 0.031(3) -0.010(2) 0.009(2) 0.001(2)
C13A 0.035(3) 0.024(3) 0.020(2) -0.005(2) 0.003(2) -0.001(2)
C14A 0.031(3) 0.021(2) 0.026(2) -0.003(2) 0.000(2) 0.000(2)
C15A 0.021(2) 0.015(2) 0.030(2) -0.0022(18) 0.0004(19) -0.0025(19)
C16A 0.039(3) 0.014(2) 0.026(2) -0.001(2) -0.002(2) -0.002(2)
C17A 0.030(3) 0.015(2) 0.039(3) -0.002(2) -0.009(2) 0.001(2)
C18A 0.026(2) 0.014(2) 0.037(3) -0.002(2) -0.005(2) -0.002(2)
C19A 0.021(2) 0.023(3) 0.050(3) 0.004(2) -0.004(2) 0.005(2)
C20A 0.024(3) 0.025(3) 0.054(3) 0.001(2) 0.009(2) 0.000(2)
C21A 0.024(3) 0.036(3) 0.042(3) 0.001(2) 0.009(2) 0.000(2)
C22A 0.022(2) 0.019(2) 0.035(3) 0.0002(19) 0.001(2) 0.001(2)
C23A 0.021(2) 0.013(2) 0.030(2) -0.0022(18) -0.0013(19) -0.0028(19)
C24A 0.022(2) 0.013(2) 0.026(2) -0.0009(18) 0.0017(18) -0.0019(19)
C25A 0.017(2) 0.019(2) 0.022(2) -0.0028(18) 0.0040(17) 0.0024(19)
C26A 0.018(2) 0.022(2) 0.021(2) -0.0015(18) 0.0058(17) -0.0014(19)
C27A 0.020(2) 0.025(3) 0.026(2) -0.0008(19) 0.0055(18) -0.004(2)
C28A 0.029(3) 0.019(2) 0.036(3) -0.003(2) 0.008(2) -0.008(2)
C29A 0.025(2) 0.036(3) 0.027(2) -0.005(2) 0.000(2) -0.015(2)
C30A 0.018(2) 0.037(3) 0.022(2) -0.001(2) 0.0002(18) -0.001(2)
C31A 0.016(2) 0.027(3) 0.023(2) -0.0001(19) 0.0070(18) -0.003(2)
C32A 0.018(2) 0.027(3) 0.024(2) 0.0008(19) 0.0009(18) 0.003(2)
C33A 0.020(2) 0.020(3) 0.029(2) 0.0029(19) 0.0076(18) 0.003(2)
C34A 0.020(2) 0.021(2) 0.021(2) -0.0039(18) 0.0068(18) -0.0036(18)
C35A 0.025(2) 0.015(2) 0.029(2) -0.0066(19) 0.0028(19) 0.000(2)
C36A 0.027(2) 0.019(2) 0.021(2) -0.0040(19) -0.0018(18) -0.0018(19)
C37A 0.035(3) 0.021(3) 0.029(3) -0.006(2) 0.005(2) 0.000(2)
C38A 0.040(3) 0.021(3) 0.032(3) 0.003(2) 0.002(2) 0.001(2)
C39A 0.034(3) 0.028(3) 0.023(2) 0.008(2) -0.001(2) -0.006(2)
C40A 0.032(3) 0.037(3) 0.031(3) 0.013(2) 0.002(2) 0.001(2)
C41A 0.026(3) 0.057(4) 0.031(3) 0.014(3) 0.003(2) -0.004(3)
C42A 0.031(3) 0.042(3) 0.020(2) 0.001(2) -0.001(2) -0.004(2)
C43A 0.021(2) 0.056(4) 0.039(3) -0.005(3) 0.005(2) -0.009(3)
C44A 0.035(3) 0.056(4) 0.039(3) -0.019(3) 0.008(2) -0.014(3)
C45A 0.041(3) 0.038(3) 0.031(3) -0.016(3) 0.006(2) -0.010(2)
C46A 0.024(3) 0.035(3) 0.021(2) -0.007(2) 0.0039(19) -0.006(2)
C47A 0.023(2) 0.030(3) 0.015(2) -0.002(2) 0.0007(18) -0.0058(19)
C48A 0.019(2) 0.027(3) 0.021(2) 0.002(2) 0.0001(17) -0.002(2)
C49A 0.030(3) 0.022(3) 0.026(3) -0.001(2) -0.003(2) -0.004(2)
Cl1 0.0474(8) 0.0329(7) 0.0511(8) 0.0016(6) 0.0038(7) -0.0014(6)
Cl2 0.1357(18) 0.0293(8) 0.0479(9) -0.0008(10) -0.0115(10) -0.0003(7)
C52 0.052(4) 0.047(4) 0.038(3) 0.010(3) 0.005(3) 0.002(3)
Cl3 0.1141(18) 0.125(2) 0.0597(12) -0.0453(16) -0.0013(12) 0.0457(13)
Cl4 0.1173(17) 0.0904(16) 0.0369(9) 0.0320(13) -0.0048(10) -0.0103(10)
C53 0.057(4) 0.070(5) 0.039(3) -0.004(4) 0.000(3) 0.012(3)
Cl5 0.129(10) 0.105(9) 0.117(8) 0.056(8) 0.044(9) 0.051(7)
Cl6 0.045(4) 0.056(6) 0.052(4) -0.003(4) 0.009(3) 0.007(4)
C54 0.08(2) 0.061(19) 0.10(3) -0.029(14) 0.07(2) -0.027(14)
Cl5A 0.070(5) 0.111(8) 0.048(3) 0.046(4) 0.021(2) 0.022(3)
Cl6A 0.069(7) 0.056(7) 0.063(6) -0.025(5) 0.031(5) -0.035(5)
C54A 0.044(10) 0.031(12) 0.038(8) 0.014(9) 0.009(8) 0.001(8)
S3 0.0268(6) 0.0253(7) 0.0321(6) 0.0048(5) 0.0046(5) 0.0052(5)
F7 0.083(3) 0.116(4) 0.038(2) 0.036(3) -0.015(2) -0.008(2)
F8 0.064(2) 0.078(3) 0.058(2) 0.031(2) 0.0326(19) 0.017(2)
F9 0.106(3) 0.048(2) 0.069(3) 0.016(2) 0.037(2) 0.029(2)
O7 0.048(2) 0.028(2) 0.057(3) -0.0015(18) 0.009(2) 0.0033(19)
O8 0.044(2) 0.040(2) 0.048(2) 0.0005(19) -0.0057(19) 0.0010(19)
O9 0.037(2) 0.055(3) 0.043(2) 0.020(2) 0.0119(17) 0.003(2)
C51 0.048(4) 0.056(4) 0.045(4) 0.024(3) 0.013(3) 0.006(3)
S2 0.0325(7) 0.0196(6) 0.0313(6) 0.0007(5) 0.0032(5) 0.0001(5)
F4 0.093(3) 0.083(3) 0.043(2) 0.035(3) -0.017(2) 0.001(2)
F5 0.076(3) 0.099(4) 0.057(2) -0.019(3) 0.034(2) -0.009(2)
F6 0.075(3) 0.052(2) 0.051(2) 0.012(2) -0.0135(18) -0.0237(18)
O4 0.062(3) 0.0195(19) 0.051(2) -0.0061(18) 0.005(2) -0.0048(18)
O5 0.059(3) 0.038(2) 0.043(2) 0.020(2) -0.0187(19) -0.0133(19)
O6 0.046(2) 0.052(3) 0.066(3) -0.016(2) 0.018(2) -0.002(2)
C50 0.048(3) 0.039(3) 0.037(3) 0.002(3) -0.001(3) -0.004(3)

loop_
_atom_type_symbol
_atom_type_description
_atom_type_scat_dispersion_real
_atom_type_scat_dispersion_imag
_atom_type_scat_source
C C 0.0033 0.0016 'International Tables Vol C Tables 4.2.6.8 and 6.1.1.4'
H H 0.0000 0.0000 'International Tables Vol C Tables 4.2.6.8 and 6.1.1.4'
Cl Cl 0.1484 0.1585 'International Tables Vol C Tables 4.2.6.8 and 6.1.1.4'
F F 0.0171 0.0103 'International Tables Vol C Tables 4.2.6.8 and 6.1.1.4'
N N 0.0061 0.0033 'International Tables Vol C Tables 4.2.6.8 and 6.1.1.4'
O O 0.0106 0.0060 'International Tables Vol C Tables 4.2.6.8 and 6.1.1.4'
S S 0.1246 0.1234 'International Tables Vol C Tables 4.2.6.8 and 6.1.1.4'
Zn Zn 0.2839 1.4301 'International Tables Vol C Tables 4.2.6.8 and 6.1.1.4'

loop_
_geom_angle_atom_site_label_1
_geom_angle_atom_site_label_2
_geom_angle_atom_site_label_3
_geom_angle
O1 Zn1 N1 103.31(14)
O1 Zn1 N2 107.79(14)
O1 Zn1 N3 82.47(14)
O1 Zn1 N4 105.35(14)
N1 Zn1 N3 172.38(14)
N2 Zn1 N1 80.55(14)
N2 Zn1 N3 93.01(14)
N2 Zn1 N4 143.22(14)
N4 Zn1 N1 106.87(14)
N4 Zn1 N3 75.90(15)
O1 S1 C49 98.8(2)
O2 S1 O1 112.5(2)
O2 S1 C49 105.8(2)
O3 S1 O1 112.5(2)
O3 S1 O2 118.7(2)
O3 S1 C49 106.1(2)
S1 O1 Zn1 126.6(2)
C1 N1 Zn1 130.5(3)
C13 N1 Zn1 108.0(3)
C13 N1 C1 117.9(4)
C14 N2 Zn1 112.8(3)
C14 N2 C15 120.9(4)
C15 N2 Zn1 123.7(3)
Zn1 N3 H3 105(4)
C34 N3 Zn1 103.6(3)
C34 N3 H3 112(4)
C34 N3 C35 119.4(4)
C35 N3 Zn1 101.5(3)
C35 N3 H3 113(4)
C36 N4 Zn1 108.8(3)
C36 N4 C48 119.7(4)
C48 N4 Zn1 125.4(3)
N1 C1 C2 120.1(4)
N1 C1 C10 120.8(4)
C10 C1 C2 119.1(4)
C3 C2 C1 122.6(4)
C3 C2 C7 118.8(4)
C7 C2 C1 118.6(4)
C2 C3 H3B 119.4
C4 C3 C2 121.3(4)
C4 C3 H3B 119.4
C3 C4 H4 119.9
C3 C4 C5 120.2(5)
C5 C4 H4 119.9
C4 C5 H5 120.3
C6 C5 C4 119.4(5)
C6 C5 H5 120.3
C5 C6 H6 119.2
C5 C6 C7 121.6(4)
C7 C6 H6 119.2
C2 C7 C8 119.5(4)
C6 C7 C2 118.6(4)
C6 C7 C8 121.8(4)
C7 C8 H8 119.1
C9 C8 C7 121.8(4)
C9 C8 H8 119.1
C8 C9 H9 119.7
C8 C9 C10 120.6(5)
C10 C9 H9 119.7
C1 C10 C9 119.4(4)
C11 C10 C1 118.5(4)
C11 C10 C9 122.1(4)
C10 C11 H11 120.0
C12 C11 C10 120.0(4)
C12 C11 H11 120.0
C11 C12 H12 121.1
C11 C12 C13 117.8(4)
C13 C12 H12 121.1
N1 C13 C12 124.2(4)
N1 C13 C14 115.7(4)
C12 C13 C14 120.2(4)
N2 C14 C13 119.6(4)
N2 C14 H14 120.2
C13 C14 H14 120.2
C16 C15 N2 118.6(4)
C24 C15 N2 119.3(4)
C24 C15 C16 121.8(4)
C15 C16 H16 120.0
C17 C16 C15 120.1(4)
C17 C16 H16 120.0
C16 C17 H17 119.5
C16 C17 C18 121.1(4)
C18 C17 H17 119.5
C17 C18 C19 121.9(4)
C17 C18 C23 118.9(4)
C19 C18 C23 119.1(4)
C18 C19 H19 119.7
C20 C19 C18 120.7(5)
C20 C19 H19 119.7
C19 C20 H20 119.7
C19 C20 C21 120.6(4)
C21 C20 H20 119.7
C20 C21 H21 119.9
C22 C21 C20 120.1(5)
C22 C21 H21 119.9
C21 C22 H22 119.4
C21 C22 C23 121.2(5)
C23 C22 H22 119.4
C18 C23 C24 119.2(4)
C22 C23 C18 118.2(4)
C22 C23 C24 122.6(4)
C15 C24 C23 118.8(4)
C15 C24 C25 122.4(4)
C23 C24 C25 118.7(4)
C26 C25 C24 119.5(4)
C34 C25 C24 120.5(4)
C34 C25 C26 119.9(4)
C27 C26 C25 122.7(4)
C27 C26 C31 118.2(4)
C31 C26 C25 119.1(4)
C26 C27 H27 119.6
C28 C27 C26 120.9(5)
C28 C27 H27 119.6
C27 C28 H28 119.8
C27 C28 C29 120.5(5)
C29 C28 H28 119.8
C28 C29 H29 119.9
C30 C29 C28 120.2(5)
C30 C29 H29 119.9
C29 C30 H30 119.7
C29 C30 C31 120.5(5)
C31 C30 H30 119.7
C26 C31 C30 119.6(5)
C26 C31 C32 118.9(5)
C32 C31 C30 121.4(5)
C31 C32 H32 119.5
C33 C32 C31 121.1(5)
C33 C32 H32 119.5
C32 C33 H33 119.8
C32 C33 C34 120.4(5)
C34 C33 H33 119.8
C25 C34 N3 118.4(4)
C25 C34 C33 120.5(4)
C33 C34 N3 120.9(4)
N3 C35 H35C 109.5
N3 C35 H35D 109.5
N3 C35 C36 110.6(4)
H35C C35 H35D 108.1
C36 C35 H35C 109.5
C36 C35 H35D 109.5
N4 C36 C35 117.4(4)
N4 C36 C37 121.7(4)
C37 C36 C35 120.8(4)
C36 C37 H37 120.6
C38 C37 C36 118.8(5)
C38 C37 H37 120.6
C37 C38 H38 119.7
C37 C38 C39 120.7(4)
C39 C38 H38 119.7
C38 C39 C40 123.2(4)
C48 C39 C38 117.6(4)
C48 C39 C40 119.2(4)
C39 C40 H40 119.7
C41 C40 C39 120.7(5)
C41 C40 H40 119.7
C40 C41 H41 119.4
C40 C41 C42 121.1(5)
C42 C41 H41 119.4
C43 C42 C41 120.6(5)
C47 C42 C41 119.9(5)
C47 C42 C43 119.4(5)
C42 C43 H43 120.0
C44 C43 C42 120.0(5)
C44 C43 H43 120.0
C43 C44 H44 119.5
C43 C44 C45 121.1(5)
C45 C44 H44 119.5
C44 C45 H45 120.1
C46 C45 C44 119.9(5)
C46 C45 H45 120.1
C45 C46 H46 120.0
C45 C46 C47 120.1(5)
C47 C46 H46 120.0
C42 C47 C46 119.2(4)
C42 C47 C48 118.2(4)
C46 C47 C48 122.4(4)
N4 C48 C39 120.6(4)
N4 C48 C47 119.4(4)
C39 C48 C47 120.0(4)
F1 C49 S1 110.4(3)
F1 C49 F2 107.8(4)
F1 C49 F3 108.3(4)
F2 C49 S1 110.7(4)
F3 C49 S1 111.4(3)
F3 C49 F2 108.2(4)
O1B Zn1A N1A 89.7(6)
O1B Zn1A N2A 100.0(7)
O1B Zn1A N3A 95.4(6)
O1B Zn1A N4A 119.7(7)
O1A Zn1A N1A 99.02(19)
O1A Zn1A N3A 86.49(18)
O1A Zn1A N4A 109.2(2)
N1A Zn1A N3A 174.03(14)
N2A Zn1A O1A 109.05(19)
N2A Zn1A N1A 82.08(15)
N2A Zn1A N3A 94.00(15)
N2A Zn1A N4A 139.56(14)
N4A Zn1A N1A 104.21(15)
N4A Zn1A N3A 75.87(15)
O1A S1A C49A 100.7(3)
O2A S1A O1A 113.5(3)
O2A S1A O3A 117.6(2)
O2A S1A C49A 106.1(2)
O3A S1A O1A 112.3(2)
O3A S1A C49A 104.5(2)
O2B S1B C49B 102.3
O3B S1B O2B 115.5
O3B S1B O1B 115.6
O3B S1B C49B 102.4
O1B S1B O2B 115.5
O1B S1B C49B 102.4
S1B O1B Zn1A 133.2(14)
F3B C49B S1B 111.8
F1B C49B S1B 111.9
F1B C49B F3B 106.9
F2B C49B S1B 111.9
F2B C49B F3B 106.9
F2B C49B F1B 107.0
S1A O1A Zn1A 130.0(3)
C1A N1A Zn1A 132.5(3)
C13A N1A Zn1A 106.6(3)
C13A N1A C1A 118.2(4)
C14A N2A Zn1A 111.7(3)
C14A N2A C15A 120.6(4)
C15A N2A Zn1A 125.3(3)
Zn1A N3A H3A 105(3)
C34A N3A Zn1A 106.2(3)
C34A N3A H3A 111(4)
C34A N3A C35A 118.5(4)
C35A N3A Zn1A 100.5(3)
C35A N3A H3A 114(4)
C36A N4A Zn1A 107.1(3)
C36A N4A C48A 120.5(4)
C48A N4A Zn1A 126.8(3)
N1A C1A C2A 120.6(4)
N1A C1A C10A 120.5(4)
C10A C1A C2A 118.9(4)
C3A C2A C1A 123.1(4)
C3A C2A C7A 118.7(5)
C7A C2A C1A 118.1(4)
C2A C3A H3AA 119.3
C4A C3A C2A 121.4(5)
C4A C3A H3AA 119.3
C3A C4A H4A 120.1
C3A C4A C5A 119.8(5)
C5A C4A H4A 120.1
C4A C5A H5A 120.1
C6A C5A C4A 119.7(5)
C6A C5A H5A 120.1
C5A C6A H6A 119.2
C5A C6A C7A 121.6(5)
C7A C6A H6A 119.2
C2A C7A C8A 120.1(5)
C6A C7A C2A 118.6(5)
C6A C7A C8A 121.3(5)
C7A C8A H8A 119.3
C9A C8A C7A 121.3(5)
C9A C8A H8A 119.3
C8A C9A H9A 119.6
C8A C9A C10A 120.8(5)
C10A C9A H9A 119.6
C1A C10A C9A 119.9(5)
C11A C10A C1A 118.8(5)
C11A C10A C9A 121.3(5)
C10A C11A H11A 120.1
C12A C11A C10A 119.8(5)
C12A C11A H11A 120.1
C11A C12A H12A 120.6
C11A C12A C13A 118.8(5)
C13A C12A H12A 120.6
N1A C13A C12A 123.1(5)
N1A C13A C14A 117.6(4)
C12A C13A C14A 119.2(5)
N2A C14A C13A 120.4(4)
N2A C14A H14A 119.8
C13A C14A H14A 119.8
C16A C15A N2A 118.6(4)
C24A C15A N2A 120.3(4)
C24A C15A C16A 120.7(4)
C15A C16A H16A 119.8
C17A C16A C15A 120.4(5)
C17A C16A H16A 119.8
C16A C17A H17A 119.2
C16A C17A C18A 121.6(5)
C18A C17A H17A 119.2
C17A C18A C23A 118.2(4)
C19A C18A C17A 122.0(4)
C19A C18A C23A 119.7(5)
C18A C19A H19A 119.8
C20A C19A C18A 120.5(5)
C20A C19A H19A 119.8
C19A C20A H20A 120.0
C19A C20A C21A 120.1(5)
C21A C20A H20A 120.0
C20A C21A H21A 119.4
C22A C21A C20A 121.2(5)
C22A C21A H21A 119.4
C21A C22A H22A 119.5
C21A C22A C23A 121.0(5)
C23A C22A H22A 119.5
C18A C23A C24A 119.9(4)
C22A C23A C18A 117.5(4)
C22A C23A C24A 122.6(4)
C15A C24A C23A 119.1(4)
C15A C24A C25A 122.9(4)
C23A C24A C25A 117.9(4)
C26A C25A C24A 119.0(4)
C34A C25A C24A 121.8(4)
C34A C25A C26A 119.0(4)
C25A C26A C27A 121.7(4)
C31A C26A C25A 120.4(4)
C31A C26A C27A 117.9(4)
C26A C27A H27A 119.7
C28A C27A C26A 120.6(5)
C28A C27A H27A 119.7
C27A C28A H28A 119.4
C27A C28A C29A 121.2(5)
C29A C28A H28A 119.4
C28A C29A H29A 120.0
C30A C29A C28A 120.0(4)
C30A C29A H29A 120.0
C29A C30A H30A 119.7
C29A C30A C31A 120.6(5)
C31A C30A H30A 119.7
C26A C31A C30A 119.7(4)
C26A C31A C32A 118.3(4)
C30A C31A C32A 122.0(4)
C31A C32A H32A 119.4
C33A C32A C31A 121.2(4)
C33A C32A H32A 119.4
C32A C33A H33A 119.6
C32A C33A C34A 120.7(4)
C34A C33A H33A 119.6
C25A C34A N3A 118.7(4)
C25A C34A C33A 120.3(4)
C33A C34A N3A 121.0(4)
N3A C35A H35A 109.7
N3A C35A H35B 109.7
N3A C35A C36A 109.9(4)
H35A C35A H35B 108.2
C36A C35A H35A 109.7
C36A C35A H35B 109.7
N4A C36A C35A 117.4(4)
N4A C36A C37A 122.0(4)
C37A C36A C35A 120.6(4)
C36A C37A H37A 120.8
C38A C37A C36A 118.5(5)
C38A C37A H37A 120.8
C37A C38A H38A 119.8
C37A C38A C39A 120.4(5)
C39A C38A H38A 119.8
C38A C39A C40A 122.0(5)
C48A C39A C38A 118.3(4)
C48A C39A C40A 119.7(5)
C39A C40A H40A 120.0
C41A C40A C39A 120.0(5)
C41A C40A H40A 120.0
C40A C41A H41A 119.0
C40A C41A C42A 122.0(5)
C42A C41A H41A 119.0
C41A C42A C47A 120.0(5)
C43A C42A C41A 121.5(5)
C43A C42A C47A 118.5(5)
C42A C43A H43A 119.4
C44A C43A C42A 121.2(5)
C44A C43A H43A 119.4
C43A C44A H44A 119.9
C43A C44A C45A 120.3(5)
C45A C44A H44A 119.9
C44A C45A H45A 119.9
C46A C45A C44A 120.2(5)
C46A C45A H45A 119.9
C45A C46A H46A 119.5
C45A C46A C47A 121.1(5)
C47A C46A H46A 119.5
C42A C47A C48A 117.3(4)
C46A C47A C42A 118.5(5)
C46A C47A C48A 124.1(4)
N4A C48A C39A 119.7(4)
N4A C48A C47A 119.8(4)
C39A C48A C47A 120.5(4)
F1A C49A S1A 111.8(4)
F1A C49A F2A 108.9(4)
F1A C49A F3A 106.5(5)
F2A C49A S1A 110.7(4)
F3A C49A S1A 111.4(4)
F3A C49A F2A 107.5(5)
Cl1 C52 H52A 109.6
Cl1 C52 H52B 109.6
Cl2 C52 Cl1 110.1(3)
Cl2 C52 H52A 109.6
Cl2 C52 H52B 109.6
H52A C52 H52B 108.1
Cl3 C53 H53A 109.3
Cl3 C53 H53B 109.3
Cl4 C53 Cl3 111.7(4)
Cl4 C53 H53A 109.3
Cl4 C53 H53B 109.3
H53A C53 H53B 107.9
Cl5 C54 Cl6 107(2)
Cl5 C54 H54A 110.3
Cl5 C54 H54B 110.3
Cl6 C54 H54A 110.3
Cl6 C54 H54B 110.3
H54A C54 H54B 108.5
Cl5A C54A Cl6A 114(2)
Cl5A C54A H54C 108.7
Cl5A C54A H54D 108.7
Cl6A C54A H54C 108.7
Cl6A C54A H54D 108.7
H54C C54A H54D 107.6
O7 S3 O8 114.1(2)
O7 S3 O9 116.6(3)
O7 S3 C51 103.0(3)
O8 S3 C51 102.5(3)
O9 S3 O8 114.8(3)
O9 S3 C51 103.1(3)
F7 C51 S3 113.4(5)
F7 C51 F8 107.5(5)
F7 C51 F9 107.4(5)
F8 C51 S3 110.5(4)
F8 C51 F9 107.6(5)
F9 C51 S3 110.2(4)
O4 S2 C50 103.3(3)
O5 S2 O4 115.2(3)
O5 S2 C50 102.5(3)
O6 S2 O4 115.5(3)
O6 S2 O5 115.3(3)
O6 S2 C50 102.2(3)
F4 C50 S2 110.8(4)
F4 C50 F6 106.5(5)
F5 C50 S2 112.9(4)
F5 C50 F4 106.7(5)
F5 C50 F6 108.2(5)
F6 C50 S2 111.4(4)

loop_
_geom_bond_atom_site_label_1
_geom_bond_atom_site_label_2
_geom_bond_distance
Zn1 O1 2.028(3)
Zn1 N1 2.160(4)
Zn1 N2 2.056(4)
Zn1 N3 2.253(4)
Zn1 N4 2.059(4)
S1 O1 1.473(3)
S1 O2 1.428(3)
S1 O3 1.426(3)
S1 C49 1.829(5)
F1 C49 1.318(6)
F2 C49 1.339(6)
F3 C49 1.321(6)
N1 C1 1.362(6)
N1 C13 1.354(6)
N2 C14 1.281(6)
N2 C15 1.439(5)
N3 H3 0.82(5)
N3 C34 1.433(6)
N3 C35 1.473(6)
N4 C36 1.337(6)
N4 C48 1.377(6)
C1 C2 1.453(6)
C1 C10 1.422(6)
C2 C3 1.399(6)
C2 C7 1.418(6)
C3 H3B 0.9500
C3 C4 1.373(7)
C4 H4 0.9500
C4 C5 1.402(7)
C5 H5 0.9500
C5 C6 1.374(7)
C6 H6 0.9500
C6 C7 1.403(7)
C7 C8 1.439(7)
C8 H8 0.9500
C8 C9 1.338(7)
C9 H9 0.9500
C9 C10 1.442(6)
C10 C11 1.408(7)
C11 H11 0.9500
C11 C12 1.377(7)
C12 H12 0.9500
C12 C13 1.393(6)
C13 C14 1.476(6)
C14 H14 0.9500
C15 C16 1.408(6)
C15 C24 1.369(6)
C16 H16 0.9500
C16 C17 1.360(6)
C17 H17 0.9500
C17 C18 1.412(7)
C18 C19 1.425(6)
C18 C23 1.428(6)
C19 H19 0.9500
C19 C20 1.365(7)
C20 H20 0.9500
C20 C21 1.407(7)
C21 H21 0.9500
C21 C22 1.377(7)
C22 H22 0.9500
C22 C23 1.420(7)
C23 C24 1.438(6)
C24 C25 1.499(6)
C25 C26 1.430(6)
C25 C34 1.381(7)
C26 C27 1.414(7)
C26 C31 1.415(6)
C27 H27 0.9500
C27 C28 1.376(7)
C28 H28 0.9500
C28 C29 1.402(7)
C29 H29 0.9500
C29 C30 1.364(7)
C30 H30 0.9500
C30 C31 1.421(7)
C31 C32 1.417(7)
C32 H32 0.9500
C32 C33 1.366(7)
C33 H33 0.9500
C33 C34 1.403(6)
C35 H35C 0.9900
C35 H35D 0.9900
C35 C36 1.514(7)
C36 C37 1.401(7)
C37 H37 0.9500
C37 C38 1.368(7)
C38 H38 0.9500
C38 C39 1.409(7)
C39 C40 1.440(7)
C39 C48 1.404(6)
C40 H40 0.9500
C40 C41 1.342(7)
C41 H41 0.9500
C41 C42 1.440(7)
C42 C43 1.415(7)
C42 C47 1.406(7)
C43 H43 0.9500
C43 C44 1.361(8)
C44 H44 0.9500
C44 C45 1.406(7)
C45 H45 0.9500
C45 C46 1.378(7)
C46 H46 0.9500
C46 C47 1.416(7)
C47 C48 1.447(6)
Zn1A O1B 1.994(19)
Zn1A O1A 2.045(4)
Zn1A N1A 2.165(4)
Zn1A N2A 2.042(4)
Zn1A N3A 2.219(4)
Zn1A N4A 2.068(4)
S1A O1A 1.472(4)
S1A O2A 1.426(4)
S1A O3A 1.447(4)
S1A C49A 1.827(6)
S1B O2B 1.4453
S1B O3B 1.4440
S1B O1B 1.4452
S1B C49B 1.8517
C49B F3B 1.3392
C49B F1B 1.3389
C49B F2B 1.3388
F1A C49A 1.328(6)
F2A C49A 1.341(7)
F3A C49A 1.340(7)
N1A C1A 1.365(6)
N1A C13A 1.361(6)
N2A C14A 1.295(6)
N2A C15A 1.433(6)
N3A H3A 0.83(5)
N3A C34A 1.432(6)
N3A C35A 1.470(6)
N4A C36A 1.334(6)
N4A C48A 1.376(5)
C1A C2A 1.463(7)
C1A C10A 1.424(7)
C2A C3A 1.400(7)
C2A C7A 1.422(7)
C3A H3AA 0.9500
C3A C4A 1.382(7)
C4A H4A 0.9500
C4A C5A 1.403(7)
C5A H5A 0.9500
C5A C6A 1.369(8)
C6A H6A 0.9500
C6A C7A 1.410(8)
C7A C8A 1.435(7)
C8A H8A 0.9500
C8A C9A 1.348(8)
C9A H9A 0.9500
C9A C10A 1.434(8)
C10A C11A 1.401(8)
C11A H11A 0.9500
C11A C12A 1.365(8)
C12A H12A 0.9500
C12A C13A 1.394(7)
C13A C14A 1.460(7)
C14A H14A 0.9500
C15A C16A 1.429(6)
C15A C24A 1.370(6)
C16A H16A 0.9500
C16A C17A 1.349(7)
C17A H17A 0.9500
C17A C18A 1.420(7)
C18A C19A 1.419(7)
C18A C23A 1.423(6)
C19A H19A 0.9500
C19A C20A 1.362(8)
C20A H20A 0.9500
C20A C21A 1.397(7)
C21A H21A 0.9500
C21A C22A 1.360(7)
C22A H22A 0.9500
C22A C23A 1.421(7)
C23A C24A 1.441(6)
C24A C25A 1.495(6)
C25A C26A 1.427(6)
C25A C34A 1.388(6)
C26A C27A 1.437(6)
C26A C31A 1.413(6)
C27A H27A 0.9500
C27A C28A 1.352(7)
C28A H28A 0.9500
C28A C29A 1.407(7)
C29A H29A 0.9500
C29A C30A 1.362(7)
C30A H30A 0.9500
C30A C31A 1.420(6)
C31A C32A 1.420(7)
C32A H32A 0.9500
C32A C33A 1.358(6)
C33A H33A 0.9500
C33A C34A 1.415(6)
C35A H35A 0.9900
C35A H35B 0.9900
C35A C36A 1.513(6)
C36A C37A 1.401(7)
C37A H37A 0.9500
C37A C38A 1.372(7)
C38A H38A 0.9500
C38A C39A 1.416(7)
C39A C40A 1.432(7)
C39A C48A 1.407(7)
C40A H40A 0.9500
C40A C41A 1.350(8)
C41A H41A 0.9500
C41A C42A 1.416(8)
C42A C43A 1.413(8)
C42A C47A 1.435(7)
C43A H43A 0.9500
C43A C44A 1.363(9)
C44A H44A 0.9500
C44A C45A 1.405(8)
C45A H45A 0.9500
C45A C46A 1.372(7)
C46A H46A 0.9500
C46A C47A 1.410(7)
C47A C48A 1.437(6)
Cl1 C52 1.770(6)
Cl2 C52 1.764(7)
C52 H52A 0.9900
C52 H52B 0.9900
Cl3 C53 1.765(7)
Cl4 C53 1.743(7)
C53 H53A 0.9900
C53 H53B 0.9900
Cl5 C54 1.77(4)
Cl6 C54 1.79(3)
C54 H54A 0.9900
C54 H54B 0.9900
Cl5A C54A 1.75(2)
Cl6A C54A 1.76(2)
C54A H54C 0.9900
C54A H54D 0.9900
S3 O7 1.430(4)
S3 O8 1.434(4)
S3 O9 1.432(4)
S3 C51 1.827(6)
F7 C51 1.299(8)
F8 C51 1.338(7)
F9 C51 1.355(8)
S2 O4 1.436(4)
S2 O5 1.429(4)
S2 O6 1.424(4)
S2 C50 1.815(6)
F4 C50 1.341(7)
F5 C50 1.320(7)
F6 C50 1.343(7)

loop_
_geom_torsion_atom_site_label_1
_geom_torsion_atom_site_label_2
_geom_torsion_atom_site_label_3
_geom_torsion_atom_site_label_4
_geom_torsion
Zn1 N1 C1 C2 31.6(6)
Zn1 N1 C1 C10 -147.7(3)
Zn1 N1 C13 C12 160.4(4)
Zn1 N1 C13 C14 -19.4(4)
Zn1 N2 C14 C13 -7.6(5)
Zn1 N2 C15 C16 -116.0(4)
Zn1 N2 C15 C24 58.6(5)
Zn1 N3 C34 C25 76.6(4)
Zn1 N3 C34 C33 -98.4(4)
Zn1 N3 C35 C36 35.4(4)
Zn1 N4 C36 C35 -34.5(5)
Zn1 N4 C36 C37 146.0(4)
Zn1 N4 C48 C39 -137.9(4)
Zn1 N4 C48 C47 44.4(5)
O1 S1 C49 F1 58.8(4)
O1 S1 C49 F2 178.1(3)
O1 S1 C49 F3 -61.5(4)
O2 S1 O1 Zn1 -80.9(3)
O2 S1 C49 F1 -57.7(4)
O2 S1 C49 F2 61.6(4)
O2 S1 C49 F3 -178.0(3)
O3 S1 O1 Zn1 56.3(3)
O3 S1 C49 F1 175.3(3)
O3 S1 C49 F2 -65.4(4)
O3 S1 C49 F3 55.0(4)
N1 C1 C2 C3 14.0(6)
N1 C1 C2 C7 -168.9(4)
N1 C1 C10 C9 169.6(4)
N1 C1 C10 C11 -9.0(6)
N1 C13 C14 N2 19.6(6)
N2 C15 C16 C17 171.6(4)
N2 C15 C24 C23 -172.0(4)
N2 C15 C24 C25 9.3(6)
N3 C35 C36 N4 -4.0(6)
N3 C35 C36 C37 175.4(4)
N4 C36 C37 C38 -0.2(7)
C1 N1 C13 C12 -0.6(6)
C1 N1 C13 C14 179.6(4)
C1 C2 C3 C4 -178.4(4)
C1 C2 C7 C6 178.3(4)
C1 C2 C7 C8 -3.7(6)
C1 C10 C11 C12 2.0(7)
C2 C1 C10 C9 -9.7(6)
C2 C1 C10 C11 171.7(4)
C2 C3 C4 C5 -1.2(8)
C2 C7 C8 C9 -4.2(7)
C3 C2 C7 C6 -4.5(7)
C3 C2 C7 C8 173.5(4)
C3 C4 C5 C6 -2.2(8)
C4 C5 C6 C7 2.2(8)
C5 C6 C7 C2 1.2(7)
C5 C6 C7 C8 -176.8(5)
C6 C7 C8 C9 173.7(5)
C7 C2 C3 C4 4.5(7)
C7 C8 C9 C10 5.1(8)
C8 C9 C10 C1 1.9(7)
C8 C9 C10 C11 -179.5(5)
C9 C10 C11 C12 -176.6(4)
C10 C1 C2 C3 -166.7(4)
C10 C1 C2 C7 10.4(6)
C10 C11 C12 C13 5.2(7)
C11 C12 C13 N1 -6.2(7)
C11 C12 C13 C14 173.6(4)
C12 C13 C14 N2 -160.2(4)
C13 N1 C1 C2 -172.5(4)
C13 N1 C1 C10 8.2(6)
C14 N2 C15 C16 44.5(6)
C14 N2 C15 C24 -140.8(4)
C15 N2 C14 C13 -170.1(4)
C15 C16 C17 C18 1.3(7)
C15 C24 C25 C26 104.5(5)
C15 C24 C25 C34 -77.8(6)
C16 C15 C24 C23 2.4(6)
C16 C15 C24 C25 -176.2(4)
C16 C17 C18 C19 -178.3(4)
C16 C17 C18 C23 0.6(7)
C17 C18 C19 C20 -179.6(4)
C17 C18 C23 C22 -179.2(4)
C17 C18 C23 C24 -1.0(6)
C18 C19 C20 C21 -2.1(7)
C18 C23 C24 C15 -0.5(6)
C18 C23 C24 C25 178.3(4)
C19 C18 C23 C22 -0.2(6)
C19 C18 C23 C24 177.9(4)
C19 C20 C21 C22 1.5(7)
C20 C21 C22 C23 -0.3(7)
C21 C22 C23 C18 -0.3(7)
C21 C22 C23 C24 -178.4(4)
C22 C23 C24 C15 177.6(4)
C22 C23 C24 C25 -3.7(6)
C23 C18 C19 C20 1.4(7)
C23 C24 C25 C26 -74.2(5)
C23 C24 C25 C34 103.5(5)
C24 C15 C16 C17 -2.9(7)
C24 C25 C26 C27 -6.4(6)
C24 C25 C26 C31 174.5(4)
C24 C25 C34 N3 8.6(6)
C24 C25 C34 C33 -176.4(4)
C25 C26 C27 C28 -179.8(4)
C25 C26 C31 C30 -178.7(4)
C25 C26 C31 C32 2.7(6)
C26 C25 C34 N3 -173.7(4)
C26 C25 C34 C33 1.3(6)
C26 C27 C28 C29 -2.1(7)
C26 C31 C32 C33 -0.4(7)
C27 C26 C31 C30 2.2(6)
C27 C26 C31 C32 -176.4(4)
C27 C28 C29 C30 3.4(7)
C28 C29 C30 C31 -1.8(7)
C29 C30 C31 C26 -1.0(7)
C29 C30 C31 C32 177.6(5)
C30 C31 C32 C33 -179.0(4)
C31 C26 C27 C28 -0.7(6)
C31 C32 C33 C34 -1.5(7)
C32 C33 C34 N3 176.0(4)
C32 C33 C34 C25 1.1(7)
C34 N3 C35 C36 -77.6(5)
C34 C25 C26 C27 175.9(4)
C34 C25 C26 C31 -3.2(6)
C35 N3 C34 C25 -171.6(4)
C35 N3 C34 C33 13.5(6)
C35 C36 C37 C38 -179.6(4)
C36 N4 C48 C39 11.2(6)
C36 N4 C48 C47 -166.5(4)
C36 C37 C38 C39 4.7(7)
C37 C38 C39 C40 179.4(5)
C37 C38 C39 C48 -1.3(7)
C38 C39 C40 C41 -178.6(5)
C38 C39 C48 N4 -6.7(6)
C38 C39 C48 C47 171.0(4)
C39 C40 C41 C42 4.2(7)
C40 C39 C48 N4 172.7(4)
C40 C39 C48 C47 -9.6(6)
C40 C41 C42 C43 174.4(5)
C40 C41 C42 C47 -2.8(7)
C41 C42 C43 C44 -174.7(5)
C41 C42 C47 C46 171.6(4)
C41 C42 C47 C48 -4.7(7)
C42 C43 C44 C45 0.9(8)
C42 C47 C48 N4 -171.4(4)
C42 C47 C48 C39 10.8(6)
C43 C42 C47 C46 -5.7(7)
C43 C42 C47 C48 178.1(4)
C43 C44 C45 C46 -1.1(8)
C44 C45 C46 C47 -2.1(7)
C45 C46 C47 C42 5.5(7)
C45 C46 C47 C48 -178.4(4)
C46 C47 C48 N4 12.4(7)
C46 C47 C48 C39 -165.3(4)
C47 C42 C43 C44 2.5(8)
C48 N4 C36 C35 171.7(4)
C48 N4 C36 C37 -7.7(7)
C48 C39 C40 C41 2.1(7)
C49 S1 O1 Zn1 167.8(3)
Zn1A N1A C1A C2A 26.9(6)
Zn1A N1A C1A C10A -151.3(4)
Zn1A N1A C13A C12A 164.9(4)
Zn1A N1A C13A C14A -13.1(5)
Zn1A N2A C14A C13A -7.1(5)
Zn1A N2A C15A C16A -118.4(4)
Zn1A N2A C15A C24A 55.0(5)
Zn1A N3A C34A C25A 73.7(4)
Zn1A N3A C34A C33A -103.6(4)
Zn1A N3A C35A C36A 39.2(4)
Zn1A N4A C36A C35A -34.1(4)
Zn1A N4A C36A C37A 148.4(4)
Zn1A N4A C48A C39A -139.9(4)
Zn1A N4A C48A C47A 40.9(5)
O2B S1B O1B Zn1A -6.0(16)
O2B S1B C49B F3B 180.0
O2B S1B C49B F1B -60.0
O2B S1B C49B F2B 60.0
O3B S1B O1B Zn1A 133.3(16)
O3B S1B C49B F3B 60.0
O3B S1B C49B F1B -180.0
O3B S1B C49B F2B -59.9
O1B S1B C49B F3B -60.0
O1B S1B C49B F1B 60.0
O1B S1B C49B F2B -180.0
C49B S1B O1B Zn1A -116.3(16)
O1A S1A C49A F1A 63.5(4)
O1A S1A C49A F2A -175.0(4)
O1A S1A C49A F3A -55.5(5)
O2A S1A O1A Zn1A -155.7(4)
O2A S1A C49A F1A -55.0(4)
O2A S1A C49A F2A 66.5(4)
O2A S1A C49A F3A -174.0(5)
O3A S1A O1A Zn1A -19.3(6)
O3A S1A C49A F1A -180.0(4)
O3A S1A C49A F2A -58.4(4)
O3A S1A C49A F3A 61.0(5)
N1A C1A C2A C3A 14.3(7)
N1A C1A C2A C7A -167.9(4)
N1A C1A C10A C9A 169.7(4)
N1A C1A C10A C11A -9.9(7)
N1A C13A C14A N2A 14.8(7)
N2A C15A C16A C17A 171.9(4)
N2A C15A C24A C23A -172.0(4)
N2A C15A C24A C25A 10.2(7)
N3A C35A C36A N4A -6.4(6)
N3A C35A C36A C37A 171.1(4)
N4A C36A C37A C38A -0.6(7)
C1A N1A C13A C12A 1.4(7)
C1A N1A C13A C14A -176.6(4)
C1A C2A C3A C4A -178.6(4)
C1A C2A C7A C6A 177.6(4)
C1A C2A C7A C8A -4.7(7)
C1A C10A C11A C12A 4.2(8)
C2A C1A C10A C9A -8.6(7)
C2A C1A C10A C11A 171.8(4)
C2A C3A C4A C5A -0.2(7)
C2A C7A C8A C9A -3.3(8)
C3A C2A C7A C6A -4.4(7)
C3A C2A C7A C8A 173.2(4)
C3A C4A C5A C6A -2.3(8)
C4A C5A C6A C7A 1.4(8)
C5A C6A C7A C2A 2.0(8)
C5A C6A C7A C8A -175.6(5)
C6A C7A C8A C9A 174.4(5)
C7A C2A C3A C4A 3.6(7)
C7A C8A C9A C10A 5.4(9)
C8A C9A C10A C1A 0.6(8)
C8A C9A C10A C11A -179.8(5)
C9A C10A C11A C12A -175.3(5)
C10A C1A C2A C3A -167.4(4)
C10A C1A C2A C7A 10.4(6)
C10A C11A C12A C13A 3.8(8)
C11A C12A C13A N1A -6.9(8)
C11A C12A C13A C14A 171.0(5)
C12A C13A C14A N2A -163.2(4)
C13A N1A C1A C2A -174.7(4)
C13A N1A C1A C10A 7.0(6)
C14A N2A C15A C16A 42.5(6)
C14A N2A C15A C24A -144.0(4)
C15A N2A C14A C13A -170.4(4)
C15A C16A C17A C18A 0.6(7)
C15A C24A C25A C26A 108.6(5)
C15A C24A C25A C34A -76.5(6)
C16A C15A C24A C23A 1.2(7)
C16A C15A C24A C25A -176.5(4)
C16A C17A C18A C19A -178.9(4)
C16A C17A C18A C23A 0.4(7)
C17A C18A C19A C20A 179.9(5)
C17A C18A C23A C22A -179.5(4)
C17A C18A C23A C24A -0.7(7)
C18A C19A C20A C21A -0.6(8)
C18A C23A C24A C15A -0.2(7)
C18A C23A C24A C25A 177.7(4)
C19A C18A C23A C22A -0.1(7)
C19A C18A C23A C24A 178.7(4)
C19A C20A C21A C22A 0.4(8)
C20A C21A C22A C23A 0.0(8)
C21A C22A C23A C18A -0.2(7)
C21A C22A C23A C24A -178.9(4)
C22A C23A C24A C15A 178.6(4)
C22A C23A C24A C25A -3.6(6)
C23A C18A C19A C20A 0.5(7)
C23A C24A C25A C26A -69.2(5)
C23A C24A C25A C34A 105.8(5)
C24A C15A C16A C17A -1.5(7)
C24A C25A C26A C27A -8.4(6)
C24A C25A C26A C31A 171.5(4)
C24A C25A C34A N3A 10.4(6)
C24A C25A C34A C33A -172.2(4)
C25A C26A C27A C28A 179.2(4)
C25A C26A C31A C30A -177.8(4)
C25A C26A C31A C32A 1.8(6)
C26A C25A C34A N3A -174.6(4)
C26A C25A C34A C33A 2.7(6)
C26A C27A C28A C29A -1.4(7)
C26A C31A C32A C33A 0.8(7)
C27A C26A C31A C30A 2.1(6)
C27A C26A C31A C32A -178.3(4)
C27A C28A C29A C30A 2.1(7)
C28A C29A C30A C31A -0.6(7)
C29A C30A C31A C26A -1.5(7)
C29A C30A C31A C32A 178.9(4)
C30A C31A C32A C33A -179.5(4)
C31A C26A C27A C28A -0.7(6)
C31A C32A C33A C34A -1.7(7)
C32A C33A C34A N3A 177.2(4)
C32A C33A C34A C25A -0.1(6)
C34A N3A C35A C36A -75.9(5)
C34A C25A C26A C27A 176.5(4)
C34A C25A C26A C31A -3.6(6)
C35A N3A C34A C25A -174.4(4)
C35A N3A C34A C33A 8.3(6)
C35A C36A C37A C38A -178.0(4)
C36A N4A C48A C39A 10.2(6)
C36A N4A C48A C47A -169.0(4)
C36A C37A C38A C39A 4.7(7)
C37A C38A C39A C40A 179.1(5)
C37A C38A C39A C48A -1.4(7)
C38A C39A C40A C41A -179.4(5)
C38A C39A C48A N4A -6.0(7)
C38A C39A C48A C47A 173.2(4)
C39A C40A C41A C42A 3.6(8)
C40A C39A C48A N4A 173.5(4)
C40A C39A C48A C47A -7.3(7)
C40A C41A C42A C43A 176.9(5)
C40A C41A C42A C47A -2.2(8)
C41A C42A C43A C44A -175.9(5)
C41A C42A C47A C46A 173.3(5)
C41A C42A C47A C48A -3.9(7)
C42A C43A C44A C45A 0.5(9)
C42A C47A C48A N4A -172.3(4)
C42A C47A C48A C39A 8.5(6)
C43A C42A C47A C46A -5.8(7)
C43A C42A C47A C48A 177.0(4)
C43A C44A C45A C46A -1.6(8)
C44A C45A C46A C47A -1.2(8)
C45A C46A C47A C42A 4.8(7)
C45A C46A C47A C48A -178.2(4)
C46A C47A C48A N4A 10.7(7)
C46A C47A C48A C39A -168.5(4)
C47A C42A C43A C44A 3.2(8)
C48A N4A C36A C35A 170.6(4)
C48A N4A C36A C37A -6.9(6)
C48A C39A C40A C41A 1.1(7)
C49A S1A O1A Zn1A 91.3(5)
O7 S3 C51 F7 -63.0(5)
O7 S3 C51 F8 57.8(5)
O7 S3 C51 F9 176.6(4)
O8 S3 C51 F7 178.3(5)
O8 S3 C51 F8 -60.9(5)
O8 S3 C51 F9 57.9(5)
O9 S3 C51 F7 58.7(5)
O9 S3 C51 F8 179.5(5)
O9 S3 C51 F9 -61.6(5)
O4 S2 C50 F4 -61.3(5)
O4 S2 C50 F5 58.4(5)
O4 S2 C50 F6 -179.6(4)
O5 S2 C50 F4 178.7(4)
O5 S2 C50 F5 -61.7(5)
O5 S2 C50 F6 60.3(5)
O6 S2 C50 F4 59.0(5)
O6 S2 C50 F5 178.6(4)
O6 S2 C50 F6 -59.3(5)
